data_7717646
loop_
_publ_author_name
'Pal, Sarvesh Kumar'
'Ansari, Toufik'
'Yadav, Chote Lal'
'Singh, Nanhai'
'Lama, Prem'
'Indra, Arindam'
'Kumar, Kamlesh'

_publ_section_title
;
 Ni(II)-dithiocarbamate and -diphosphine coordination complexes as
 pre-catalysts for electrochemical OER activity
;
_journal_name_full 'Dalton Transactions'
_journal_paper_doi 10.1039/D4DT02447H
_journal_year 2024
_chemical_formula_sum 'C41 H38 F6 N Ni P3 S2'
_chemical_formula_weight 874.46
_space_group_crystal_system monoclinic
_space_group_IT_number 14
_space_group_name_Hall '-P 2ybc'
_space_group_name_H-M_alt 'P 1 21/c 1'
_atom_sites_solution_hydrogens geom
_atom_sites_solution_primary direct
_audit_creation_method SHELXL-2019/2
_audit_update_record
;
2024-01-23 deposited with the CCDC.	2024-12-02 downloaded from the CCDC.
;
_cell_angle_alpha 90
_cell_angle_beta 113.540(6)
_cell_angle_gamma 90
_cell_formula_units_Z 4
_cell_length_a 16.1692(9)
_cell_length_b 18.0945(8)
_cell_length_c 15.4262(7)
_cell_measurement_reflns_used 13868
_cell_measurement_temperature 298(2)
_cell_measurement_theta_max 26.6690
_cell_measurement_theta_min 2.6770
_cell_volume 4137.7(4)
_computing_cell_refinement 'CrysAlisPro 1.171.42.83a (Rigaku OD, 2023)'
_computing_data_collection 'CrysAlisPro 1.171.42.83a (Rigaku OD, 2023)'
_computing_data_reduction 'CrysAlisPro 1.171.42.83a (Rigaku OD, 2023)'
_computing_structure_refinement 'SHELXL-2019/2 (Sheldrick, 2019)'
_diffrn_ambient_temperature 298(2)
_diffrn_measured_fraction_theta_full 0.952
_diffrn_measured_fraction_theta_max 0.952
_diffrn_measurement_device_type 'XtaLAB Synergy, Dualflex, HyPix3000'
_diffrn_measurement_method '\w scans'
_diffrn_radiation_type MoK\a
_diffrn_radiation_wavelength 0.71073
_diffrn_reflns_av_R_equivalents 0.0925
_diffrn_reflns_av_unetI/netI 0.0509
_diffrn_reflns_Laue_measured_fraction_full 0.952
_diffrn_reflns_Laue_measured_fraction_max 0.952
_diffrn_reflns_limit_h_max 19
_diffrn_reflns_limit_h_min -19
_diffrn_reflns_limit_k_max 19
_diffrn_reflns_limit_k_min -20
_diffrn_reflns_limit_l_max 18
_diffrn_reflns_limit_l_min -18
_diffrn_reflns_number 34651
_diffrn_reflns_point_group_measured_fraction_full 0.952
_diffrn_reflns_point_group_measured_fraction_max 0.952
_diffrn_reflns_theta_full 25.000
_diffrn_reflns_theta_max 24.999
_diffrn_reflns_theta_min 2.610
_exptl_absorpt_coefficient_mu 0.743
_exptl_absorpt_correction_T_max 1.00000
_exptl_absorpt_correction_T_min 0.78178
_exptl_absorpt_correction_type multi-scan
_exptl_absorpt_process_details SADABS
_exptl_crystal_colour orange
_exptl_crystal_density_diffrn 1.404
_exptl_crystal_description ractangular
_exptl_crystal_F_000 1800
_exptl_crystal_size_max 0.330
_exptl_crystal_size_mid 0.240
_exptl_crystal_size_min 0.220
_refine_diff_density_max 1.042
_refine_diff_density_min -0.609
_refine_diff_density_rms 0.115
_refine_ls_extinction_method none
_refine_ls_goodness_of_fit_ref 0.999
_refine_ls_hydrogen_treatment constr
_refine_ls_matrix_type full
_refine_ls_number_parameters 497
_refine_ls_number_reflns 6948
_refine_ls_number_restraints 6
_refine_ls_restrained_S_all 1.000
_refine_ls_R_factor_all 0.1181
_refine_ls_R_factor_gt 0.0764
_refine_ls_shift/su_max 0.001
_refine_ls_shift/su_mean 0.000
_refine_ls_structure_factor_coef Fsqd
_refine_ls_weighting_details 'w=1/[\s^2^(Fo^2^)+(0.2000P)^2^] where P=(Fo^2^+2Fc^2^)/3'
_refine_ls_weighting_scheme calc
_refine_ls_wR_factor_gt 0.2267
_refine_ls_wR_factor_ref 0.2898
_reflns_Friedel_coverage 0.000
_reflns_number_gt 4101
_reflns_number_total 6948
_reflns_threshold_expression 'I > 2\s(I)'
_cod_data_source_file d4dt02447h2.cif
_cod_data_source_block SK297
_cod_original_sg_symbol_H-M 'P 21/c'
_cod_database_code 7717646
_shelx_shelxl_version_number 2019/2
_shelx_space_group_comment
;
The symmetry employed for this shelxl refinement is uniquely defined
by the following loop, which should always be used as a source of
symmetry information in preference to the above space-group names.
They are only intended as comments.
;
_shelx_estimated_absorpt_t_min 0.792
_shelx_estimated_absorpt_t_max 0.854

loop_
_space_group_symop_operation_xyz
'x, y, z'
'-x, y+1/2, -z+1/2'
'-x, -y, -z'
'x, -y-1/2, z-1/2'

loop_
_atom_site_label
_atom_site_type_symbol
_atom_site_fract_x
_atom_site_fract_y
_atom_site_fract_z
_atom_site_U_iso_or_equiv
_atom_site_adp_type
_atom_site_occupancy
_atom_site_site_symmetry_order
_atom_site_calc_flag
_atom_site_refinement_flags_posn
_atom_site_refinement_flags_adp
_atom_site_refinement_flags_occupancy
_atom_site_disorder_assembly
_atom_site_disorder_group
Ni1 Ni 0.74901(3) 0.52728(3) 0.50548(3) 0.0514(3) Uani 1 1 d . . . . .
S1 S 0.71830(10) 0.43578(7) 0.40232(8) 0.0650(4) Uani 1 1 d . . . . .
S2 S 0.77847(9) 0.43114(7) 0.60179(8) 0.0646(4) Uani 1 1 d . . . . .
P1 P 0.72834(9) 0.61613(7) 0.40507(8) 0.0532(4) Uani 1 1 d . . . . .
P2 P 0.77195(8) 0.61213(7) 0.61152(8) 0.0530(4) Uani 1 1 d . . . . .
P3 P 0.74370(12) 0.57598(10) 1.00785(12) 0.0879(6) Uani 1 1 d . . . . .
F1 F 0.7093(4) 0.6397(2) 1.0551(4) 0.160(2) Uani 1 1 d . . . . .
F2 F 0.7695(5) 0.5124(3) 0.9572(5) 0.192(3) Uani 1 1 d . . . . .
F3 F 0.7664(4) 0.5282(3) 1.0988(5) 0.198(3) Uani 1 1 d . . . . .
F4 F 0.6496(4) 0.5398(4) 0.9858(6) 0.228(3) Uani 1 1 d . . . . .
F5A F 0.7056(11) 0.6191(5) 0.9160(5) 0.194(6) Uani 0.768(17) 1 d . . P A 1
F5B F 0.7928(16) 0.6337(9) 0.9649(18) 0.089(8) Uani 0.232(17) 1 d . U P A 2
F6 F 0.8360(5) 0.6064(6) 1.0446(7) 0.292(5) Uani 1 1 d . . . . .
N1 N 0.74923(19) 0.3075(3) 0.4978(2) 0.0611(12) Uani 1 1 d . . . . .
C1 C 0.8251(3) 0.6271(3) 0.3761(3) 0.0635(13) Uani 1 1 d . . . . .
C2 C 0.8472(5) 0.6937(4) 0.3474(6) 0.129(3) Uani 1 1 d . . . . .
H2 H 0.809979 0.734300 0.341073 0.155 Uiso 1 1 calc R U . . .
C3 C 0.9220(5) 0.7020(5) 0.3281(7) 0.139(4) Uani 1 1 d . . . . .
H3 H 0.933443 0.747540 0.307112 0.167 Uiso 1 1 calc R U . . .
C4 C 0.9793(5) 0.6457(4) 0.3388(5) 0.099(2) Uani 1 1 d . . . . .
H4 H 1.029138 0.651075 0.323661 0.119 Uiso 1 1 calc R U . . .
C5 C 0.9622(5) 0.5800(5) 0.3726(8) 0.151(4) Uani 1 1 d . . . . .
H5 H 1.002361 0.541022 0.382534 0.181 Uiso 1 1 calc R U . . .
C6 C 0.8863(5) 0.5702(4) 0.3925(7) 0.125(3) Uani 1 1 d . . . . .
H6 H 0.876790 0.525460 0.416785 0.150 Uiso 1 1 calc R U . . .
C7 C 0.6288(3) 0.6082(3) 0.2993(3) 0.0623(13) Uani 1 1 d . . . . .
C8 C 0.6284(4) 0.5965(3) 0.2103(4) 0.0821(17) Uani 1 1 d . . . . .
H8 H 0.682851 0.594188 0.203259 0.099 Uiso 1 1 calc R U . . .
C9 C 0.5471(6) 0.5881(4) 0.1305(5) 0.109(2) Uani 1 1 d . . . . .
H9 H 0.548015 0.581678 0.071090 0.131 Uiso 1 1 calc R U . . .
C10 C 0.4678(5) 0.5893(4) 0.1399(5) 0.108(2) Uani 1 1 d . . . . .
H10 H 0.413954 0.582736 0.087376 0.130 Uiso 1 1 calc R U . . .
C11 C 0.4672(5) 0.6006(4) 0.2292(6) 0.123(3) Uani 1 1 d . . . . .
H11 H 0.412639 0.602041 0.236198 0.147 Uiso 1 1 calc R U . . .
C12 C 0.5454(4) 0.6093(4) 0.3053(4) 0.0877(18) Uani 1 1 d . . . . .
H12 H 0.543380 0.616254 0.364220 0.105 Uiso 1 1 calc R U . . .
C13 C 0.7187(4) 0.7035(3) 0.4606(4) 0.0674(14) Uani 1 1 d . . . . .
H13A H 0.729995 0.745010 0.427094 0.081 Uiso 1 1 calc R U . . .
H13B H 0.658722 0.708655 0.459931 0.081 Uiso 1 1 calc R U . . .
C14 C 0.7902(3) 0.7005(2) 0.5633(4) 0.0656(14) Uani 1 1 d . . . . .
H14A H 0.782459 0.741556 0.599878 0.079 Uiso 1 1 calc R U . . .
H14B H 0.850575 0.702745 0.564421 0.079 Uiso 1 1 calc R U . . .
C15 C 0.8687(3) 0.5985(3) 0.7212(3) 0.0628(13) Uani 1 1 d . . . . .
C16 C 0.9518(4) 0.5874(4) 0.7163(4) 0.097(2) Uani 1 1 d . . . . .
H16 H 0.956180 0.588636 0.658065 0.116 Uiso 1 1 calc R U . . .
C17 C 1.0271(4) 0.5747(5) 0.7970(6) 0.124(3) Uani 1 1 d . . . . .
H17 H 1.082223 0.566605 0.792795 0.149 Uiso 1 1 calc R U . . .
C18 C 1.0225(6) 0.5738(4) 0.8835(5) 0.117(3) Uani 1 1 d . . . . .
H18 H 1.074118 0.565196 0.937840 0.140 Uiso 1 1 calc R U . . .
C19 C 0.9433(5) 0.5853(5) 0.8897(4) 0.110(2) Uani 1 1 d . . . . .
H19 H 0.940528 0.586315 0.948771 0.132 Uiso 1 1 calc R U . . .
C20 C 0.8653(4) 0.5957(3) 0.8088(4) 0.0780(16) Uani 1 1 d . . . . .
H20 H 0.810179 0.600766 0.813920 0.094 Uiso 1 1 calc R U . . .
C21 C 0.6739(3) 0.6253(3) 0.6385(3) 0.0596(13) Uani 1 1 d . . . . .
C22 C 0.6477(4) 0.6934(4) 0.6592(6) 0.107(3) Uani 1 1 d . . . . .
H22 H 0.682234 0.734772 0.660363 0.128 Uiso 1 1 calc R U . . .
C23 C 0.5727(5) 0.7016(4) 0.6780(6) 0.113(3) Uani 1 1 d . . . . .
H23 H 0.557715 0.748170 0.692725 0.136 Uiso 1 1 calc R U . . .
C24 C 0.5202(5) 0.6437(4) 0.6757(5) 0.095(2) Uani 1 1 d . . . . .
H24 H 0.470203 0.649359 0.690469 0.114 Uiso 1 1 calc R U . . .
C25 C 0.5416(5) 0.5772(4) 0.6514(8) 0.161(4) Uani 1 1 d . . . . .
H25 H 0.504711 0.536960 0.648189 0.194 Uiso 1 1 calc R U . . .
C26 C 0.6175(5) 0.5668(4) 0.6308(7) 0.140(4) Uani 1 1 d . . . . .
H26 H 0.629612 0.520634 0.612133 0.167 Uiso 1 1 calc R U . . .
C27 C 0.7489(2) 0.3795(3) 0.4998(2) 0.0547(14) Uani 1 1 d . . . . .
C28 C 0.7219(3) 0.2662(3) 0.4070(4) 0.0699(15) Uani 1 1 d . . . . .
H28A H 0.691979 0.300054 0.355046 0.084 Uiso 1 1 calc R U . . .
H28B H 0.678817 0.228326 0.404986 0.084 Uiso 1 1 calc R U . . .
C29 C 0.7996(4) 0.2306(3) 0.3931(4) 0.0655(14) Uani 1 1 d . . . . .
C30 C 0.8684(5) 0.2726(4) 0.3898(7) 0.130(3) Uani 1 1 d . . . . .
H30 H 0.869118 0.323460 0.398420 0.155 Uiso 1 1 calc R U . . .
C31 C 0.9377(7) 0.2377(7) 0.3732(8) 0.169(4) Uani 1 1 d . . . . .
H31 H 0.983796 0.266227 0.369015 0.203 Uiso 1 1 calc R U . . .
C32 C 0.9397(7) 0.1631(7) 0.3631(6) 0.133(4) Uani 1 1 d . . . . .
H32 H 0.987695 0.140760 0.354505 0.160 Uiso 1 1 calc R U . . .
C33 C 0.8719(6) 0.1226(5) 0.3656(5) 0.118(3) Uani 1 1 d . . . . .
H33 H 0.871499 0.071747 0.356623 0.141 Uiso 1 1 calc R U . . .
C34 C 0.8017(4) 0.1558(4) 0.3815(4) 0.0861(18) Uani 1 1 d . . . . .
H34 H 0.755385 0.126686 0.384299 0.103 Uiso 1 1 calc R U . . .
C35 C 0.7777(4) 0.2621(3) 0.5855(4) 0.0732(16) Uani 1 1 d . . . . .
H35A H 0.807101 0.293872 0.639876 0.088 Uiso 1 1 calc R U . . .
H35B H 0.821424 0.225664 0.584759 0.088 Uiso 1 1 calc R U . . .
C36 C 0.7005(4) 0.2234(3) 0.5960(4) 0.0646(14) Uani 1 1 d . . . . .
C37 C 0.7046(4) 0.1492(3) 0.6143(4) 0.0829(17) Uani 1 1 d . . . . .
H37 H 0.754609 0.122574 0.616702 0.099 Uiso 1 1 calc R U . . .
C38 C 0.6359(6) 0.1126(4) 0.6294(5) 0.111(2) Uani 1 1 d . . . . .
H38 H 0.641709 0.062591 0.644366 0.133 Uiso 1 1 calc R U . . .
C39 C 0.5618(6) 0.1489(5) 0.6226(5) 0.111(3) Uani 1 1 d . . . . .
H39 H 0.514747 0.124204 0.630446 0.133 Uiso 1 1 calc R U . . .
C40 C 0.5563(6) 0.2211(6) 0.6045(8) 0.157(4) Uani 1 1 d . . . . .
H40 H 0.505172 0.246607 0.601226 0.189 Uiso 1 1 calc R U . . .
C41 C 0.6254(5) 0.2606(4) 0.5899(7) 0.134(3) Uani 1 1 d . . . . .
H41 H 0.619416 0.310897 0.576442 0.161 Uiso 1 1 calc R U . . .

loop_
_atom_site_aniso_label
_atom_site_aniso_U_11
_atom_site_aniso_U_22
_atom_site_aniso_U_33
_atom_site_aniso_U_23
_atom_site_aniso_U_13
_atom_site_aniso_U_12
Ni1 0.0602(5) 0.0397(5) 0.0472(4) -0.0003(2) 0.0139(4) 0.0018(2)
S1 0.0862(10) 0.0463(9) 0.0514(7) -0.0040(5) 0.0158(7) -0.0017(6)
S2 0.0841(10) 0.0482(9) 0.0512(7) 0.0036(5) 0.0162(7) 0.0054(6)
P1 0.0597(8) 0.0442(8) 0.0531(7) 0.0036(5) 0.0197(6) 0.0055(6)
P2 0.0582(8) 0.0450(8) 0.0528(7) -0.0047(5) 0.0189(6) -0.0019(6)
P3 0.1052(16) 0.0529(13) 0.1013(14) -0.0052(8) 0.0368(12) -0.0031(9)
F1 0.244(6) 0.089(3) 0.216(5) -0.014(3) 0.165(5) -0.019(3)
F2 0.278(7) 0.103(4) 0.281(7) -0.044(4) 0.202(7) -0.004(4)
F3 0.217(6) 0.174(6) 0.234(6) 0.081(4) 0.122(5) 0.055(4)
F4 0.163(5) 0.232(7) 0.296(9) -0.103(6) 0.100(5) -0.059(5)
F5A 0.298(17) 0.161(6) 0.106(5) 0.030(4) 0.063(7) 0.079(8)
F5B 0.092(13) 0.071(10) 0.131(13) -0.005(8) 0.071(10) 0.032(8)
F6 0.176(7) 0.385(13) 0.311(11) -0.103(10) 0.093(7) -0.144(8)
N1 0.065(3) 0.040(3) 0.070(3) -0.0005(17) 0.018(2) 0.0005(16)
C1 0.056(3) 0.066(4) 0.062(3) 0.001(2) 0.017(2) 0.008(3)
C2 0.113(6) 0.098(6) 0.205(9) 0.083(6) 0.094(6) 0.040(4)
C3 0.113(6) 0.139(7) 0.205(9) 0.100(7) 0.105(6) 0.041(5)
C4 0.089(5) 0.103(6) 0.120(5) 0.001(4) 0.058(4) -0.006(4)
C5 0.092(6) 0.103(7) 0.289(13) -0.018(7) 0.110(7) 0.020(4)
C6 0.107(6) 0.078(5) 0.229(10) 0.010(5) 0.108(6) 0.008(4)
C7 0.059(3) 0.058(3) 0.064(3) 0.016(2) 0.017(2) 0.013(2)
C8 0.079(4) 0.090(4) 0.065(3) -0.002(3) 0.015(3) 0.019(3)
C9 0.101(6) 0.117(6) 0.078(4) -0.011(4) 0.004(4) 0.030(5)
C10 0.090(5) 0.102(6) 0.091(5) 0.003(4) -0.008(4) -0.002(4)
C11 0.067(5) 0.140(7) 0.137(7) 0.035(5) 0.016(5) -0.006(4)
C12 0.060(4) 0.116(5) 0.074(4) 0.019(3) 0.013(3) -0.003(3)
C13 0.078(3) 0.048(3) 0.088(4) 0.006(3) 0.045(3) 0.004(3)
C14 0.081(4) 0.045(3) 0.079(3) -0.012(2) 0.041(3) -0.008(3)
C15 0.063(3) 0.056(3) 0.063(3) -0.012(2) 0.017(3) -0.008(2)
C16 0.059(4) 0.139(6) 0.078(4) -0.022(4) 0.012(3) 0.020(4)
C17 0.061(4) 0.163(8) 0.126(6) -0.027(6) 0.012(4) 0.015(4)
C18 0.101(6) 0.136(7) 0.072(4) -0.001(4) -0.009(4) 0.003(5)
C19 0.098(5) 0.154(7) 0.062(4) 0.007(4) 0.014(4) -0.006(5)
C20 0.070(4) 0.089(4) 0.063(3) 0.003(3) 0.014(3) -0.004(3)
C21 0.059(3) 0.058(4) 0.059(3) 0.002(2) 0.021(2) -0.004(2)
C22 0.098(5) 0.077(5) 0.172(7) -0.055(5) 0.082(5) -0.024(4)
C23 0.106(6) 0.099(6) 0.165(7) -0.058(5) 0.085(5) -0.014(4)
C24 0.089(5) 0.089(5) 0.128(5) 0.007(4) 0.064(4) 0.010(4)
C25 0.110(6) 0.085(6) 0.340(14) 0.014(7) 0.143(8) -0.009(4)
C26 0.118(6) 0.066(5) 0.287(12) -0.001(6) 0.137(7) 0.006(4)
C27 0.055(3) 0.047(4) 0.055(3) -0.0006(18) 0.014(3) 0.0027(19)
C28 0.062(3) 0.058(4) 0.081(4) -0.016(3) 0.020(3) -0.004(3)
C29 0.068(4) 0.052(4) 0.071(3) -0.001(2) 0.022(3) 0.007(3)
C30 0.103(6) 0.099(6) 0.212(10) -0.001(6) 0.090(6) -0.015(5)
C31 0.125(8) 0.208(12) 0.209(11) 0.004(9) 0.103(8) -0.008(8)
C32 0.134(8) 0.189(11) 0.094(5) 0.004(6) 0.064(6) 0.057(8)
C33 0.147(8) 0.118(7) 0.085(4) -0.003(4) 0.043(5) 0.059(6)
C34 0.091(5) 0.075(5) 0.082(4) -0.012(3) 0.024(3) 0.014(3)
C35 0.066(4) 0.054(4) 0.091(4) 0.017(3) 0.022(3) 0.002(3)
C36 0.073(4) 0.043(4) 0.074(3) 0.001(2) 0.025(3) -0.004(2)
C37 0.081(4) 0.066(4) 0.105(4) 0.011(3) 0.041(4) 0.004(3)
C38 0.144(7) 0.091(6) 0.110(5) -0.002(4) 0.065(5) -0.033(5)
C39 0.138(7) 0.116(7) 0.104(5) -0.009(5) 0.074(5) -0.038(6)
C40 0.115(7) 0.151(9) 0.245(12) -0.002(8) 0.114(8) 0.020(6)
C41 0.095(6) 0.085(6) 0.246(11) 0.013(6) 0.095(7) 0.011(4)

loop_
_atom_type_symbol
_atom_type_description
_atom_type_scat_dispersion_real
_atom_type_scat_dispersion_imag
_atom_type_scat_source
C C 0.0033 0.0016 'International Tables Vol C Tables 4.2.6.8 and 6.1.1.4'
H H 0.0000 0.0000 'International Tables Vol C Tables 4.2.6.8 and 6.1.1.4'
N N 0.0061 0.0033 'International Tables Vol C Tables 4.2.6.8 and 6.1.1.4'
F F 0.0171 0.0103 'International Tables Vol C Tables 4.2.6.8 and 6.1.1.4'
P P 0.1023 0.0942 'International Tables Vol C Tables 4.2.6.8 and 6.1.1.4'
S S 0.1246 0.1234 'International Tables Vol C Tables 4.2.6.8 and 6.1.1.4'
Ni Ni 0.3393 1.1124 'International Tables Vol C Tables 4.2.6.8 and 6.1.1.4'

loop_
_geom_angle_atom_site_label_1
_geom_angle_atom_site_label_2
_geom_angle_atom_site_label_3
_geom_angle
_geom_angle_site_symmetry_1
_geom_angle_site_symmetry_3
_geom_angle_publ_flag
P1 Ni1 P2 86.84(6) . . ?
P1 Ni1 S1 96.61(5) . . ?
P2 Ni1 S1 175.13(5) . . ?
P1 Ni1 S2 174.36(5) . . ?
P2 Ni1 S2 97.13(5) . . ?
S1 Ni1 S2 79.68(6) . . ?
C27 S1 Ni1 84.87(18) . . ?
C27 S2 Ni1 84.65(18) . . ?
C7 P1 C1 109.7(2) . . ?
C7 P1 C13 106.4(2) . . ?
C1 P1 C13 105.4(2) . . ?
C7 P1 Ni1 114.88(17) . . ?
C1 P1 Ni1 111.00(18) . . ?
C13 P1 Ni1 108.88(17) . . ?
C15 P2 C21 108.2(2) . . ?
C15 P2 C14 106.2(2) . . ?
C21 P2 C14 106.0(2) . . ?
C15 P2 Ni1 115.77(17) . . ?
C21 P2 Ni1 111.46(17) . . ?
C14 P2 Ni1 108.58(16) . . ?
F6 P3 F5A 98.0(8) . . ?
F6 P3 F2 92.0(4) . . ?
F5A P3 F2 90.1(4) . . ?
F6 P3 F3 91.3(5) . . ?
F5A P3 F3 170.5(7) . . ?
F2 P3 F3 91.6(4) . . ?
F6 P3 F4 170.7(5) . . ?
F5A P3 F4 90.8(7) . . ?
F2 P3 F4 90.8(3) . . ?
F3 P3 F4 79.8(4) . . ?
F6 P3 F1 92.3(5) . . ?
F5A P3 F1 88.2(4) . . ?
F2 P3 F1 175.6(4) . . ?
F3 P3 F1 89.4(3) . . ?
F4 P3 F1 85.1(3) . . ?
F6 P3 F5B 47.5(10) . . ?
F2 P3 F5B 89.9(6) . . ?
F3 P3 F5B 138.9(10) . . ?
F4 P3 F5B 141.3(10) . . ?
F1 P3 F5B 92.2(6) . . ?
C27 N1 C28 121.4(4) . . ?
C27 N1 C35 122.1(4) . . ?
C28 N1 C35 116.5(5) . . ?
C2 C1 C6 116.9(5) . . ?
C2 C1 P1 122.6(4) . . ?
C6 C1 P1 120.1(5) . . ?
C3 C2 C1 122.2(7) . . ?
C3 C2 H2 118.9 . . ?
C1 C2 H2 118.9 . . ?
C4 C3 C2 121.1(7) . . ?
C4 C3 H3 119.4 . . ?
C2 C3 H3 119.4 . . ?
C3 C4 C5 118.1(6) . . ?
C3 C4 H4 120.9 . . ?
C5 C4 H4 120.9 . . ?
C4 C5 C6 121.7(7) . . ?
C4 C5 H5 119.1 . . ?
C6 C5 H5 119.1 . . ?
C1 C6 C5 119.7(7) . . ?
C1 C6 H6 120.2 . . ?
C5 C6 H6 120.2 . . ?
C8 C7 C12 116.6(5) . . ?
C8 C7 P1 124.3(4) . . ?
C12 C7 P1 118.9(4) . . ?
C7 C8 C9 121.1(6) . . ?
C7 C8 H8 119.5 . . ?
C9 C8 H8 119.5 . . ?
C10 C9 C8 120.2(7) . . ?
C10 C9 H9 119.9 . . ?
C8 C9 H9 119.9 . . ?
C9 C10 C11 119.4(7) . . ?
C9 C10 H10 120.3 . . ?
C11 C10 H10 120.3 . . ?
C12 C11 C10 120.2(7) . . ?
C12 C11 H11 119.9 . . ?
C10 C11 H11 119.9 . . ?
C11 C12 C7 122.6(6) . . ?
C11 C12 H12 118.7 . . ?
C7 C12 H12 118.7 . . ?
C14 C13 P1 106.3(3) . . ?
C14 C13 H13A 110.5 . . ?
P1 C13 H13A 110.5 . . ?
C14 C13 H13B 110.5 . . ?
P1 C13 H13B 110.5 . . ?
H13A C13 H13B 108.7 . . ?
C13 C14 P2 105.6(3) . . ?
C13 C14 H14A 110.6 . . ?
P2 C14 H14A 110.6 . . ?
C13 C14 H14B 110.6 . . ?
P2 C14 H14B 110.6 . . ?
H14A C14 H14B 108.7 . . ?
C20 C15 C16 117.8(5) . . ?
C20 C15 P2 124.5(4) . . ?
C16 C15 P2 117.6(4) . . ?
C17 C16 C15 120.3(6) . . ?
C17 C16 H16 119.9 . . ?
C15 C16 H16 119.9 . . ?
C18 C17 C16 120.9(7) . . ?
C18 C17 H17 119.6 . . ?
C16 C17 H17 119.6 . . ?
C19 C18 C17 119.7(7) . . ?
C19 C18 H18 120.1 . . ?
C17 C18 H18 120.1 . . ?
C18 C19 C20 120.6(7) . . ?
C18 C19 H19 119.7 . . ?
C20 C19 H19 119.7 . . ?
C15 C20 C19 120.7(6) . . ?
C15 C20 H20 119.7 . . ?
C19 C20 H20 119.7 . . ?
C26 C21 C22 117.0(5) . . ?
C26 C21 P2 119.5(4) . . ?
C22 C21 P2 123.2(4) . . ?
C23 C22 C21 121.8(6) . . ?
C23 C22 H22 119.1 . . ?
C21 C22 H22 119.1 . . ?
C24 C23 C22 121.1(6) . . ?
C24 C23 H23 119.4 . . ?
C22 C23 H23 119.4 . . ?
C23 C24 C25 118.5(6) . . ?
C23 C24 H24 120.8 . . ?
C25 C24 H24 120.8 . . ?
C24 C25 C26 122.0(7) . . ?
C24 C25 H25 119.0 . . ?
C26 C25 H25 119.0 . . ?
C21 C26 C25 119.4(7) . . ?
C21 C26 H26 120.3 . . ?
C25 C26 H26 120.3 . . ?
N1 C27 S1 125.0(3) . . ?
N1 C27 S2 124.2(3) . . ?
S1 C27 S2 110.8(3) . . ?
N1 C28 C29 113.5(4) . . ?
N1 C28 H28A 108.9 . . ?
C29 C28 H28A 108.9 . . ?
N1 C28 H28B 108.9 . . ?
C29 C28 H28B 108.9 . . ?
H28A C28 H28B 107.7 . . ?
C30 C29 C34 118.9(6) . . ?
C30 C29 C28 120.5(6) . . ?
C34 C29 C28 120.6(6) . . ?
C29 C30 C31 118.8(8) . . ?
C29 C30 H30 120.6 . . ?
C31 C30 H30 120.6 . . ?
C32 C31 C30 121.8(10) . . ?
C32 C31 H31 119.1 . . ?
C30 C31 H31 119.1 . . ?
C33 C32 C31 119.0(10) . . ?
C33 C32 H32 120.5 . . ?
C31 C32 H32 120.5 . . ?
C32 C33 C34 120.5(9) . . ?
C32 C33 H33 119.8 . . ?
C34 C33 H33 119.8 . . ?
C29 C34 C33 121.0(7) . . ?
C29 C34 H34 119.5 . . ?
C33 C34 H34 119.5 . . ?
N1 C35 C36 112.8(4) . . ?
N1 C35 H35A 109.0 . . ?
C36 C35 H35A 109.0 . . ?
N1 C35 H35B 109.0 . . ?
C36 C35 H35B 109.0 . . ?
H35A C35 H35B 107.8 . . ?
C41 C36 C37 117.9(6) . . ?
C41 C36 C35 121.4(6) . . ?
C37 C36 C35 120.6(5) . . ?
C36 C37 C38 121.8(7) . . ?
C36 C37 H37 119.1 . . ?
C38 C37 H37 119.1 . . ?
C39 C38 C37 120.4(8) . . ?
C39 C38 H38 119.8 . . ?
C37 C38 H38 119.8 . . ?
C40 C39 C38 118.8(8) . . ?
C40 C39 H39 120.6 . . ?
C38 C39 H39 120.6 . . ?
C39 C40 C41 122.5(8) . . ?
C39 C40 H40 118.8 . . ?
C41 C40 H40 118.8 . . ?
C36 C41 C40 118.6(8) . . ?
C36 C41 H41 120.7 . . ?
C40 C41 H41 120.7 . . ?

loop_
_geom_bond_atom_site_label_1
_geom_bond_atom_site_label_2
_geom_bond_distance
_geom_bond_site_symmetry_2
_geom_bond_publ_flag
Ni1 P1 2.1638(13) . ?
Ni1 P2 2.1647(13) . ?
Ni1 S1 2.2110(13) . ?
Ni1 S2 2.2126(13) . ?
S1 C27 1.718(5) . ?
S2 C27 1.725(4) . ?
P1 C7 1.782(5) . ?
P1 C1 1.801(5) . ?
P1 C13 1.834(5) . ?
P2 C15 1.805(5) . ?
P2 C21 1.809(5) . ?
P2 C14 1.837(5) . ?
P3 F6 1.475(6) . ?
P3 F5A 1.517(7) . ?
P3 F2 1.539(5) . ?
P3 F3 1.562(6) . ?
P3 F4 1.564(6) . ?
P3 F1 1.579(5) . ?
P3 F5B 1.606(18) . ?
N1 C27 1.303(8) . ?
N1 C28 1.490(6) . ?
N1 C35 1.490(6) . ?
C1 C2 1.380(8) . ?
C1 C6 1.380(8) . ?
C2 C3 1.363(9) . ?
C2 H2 0.9300 . ?
C3 C4 1.343(9) . ?
C3 H3 0.9300 . ?
C4 C5 1.369(10) . ?
C4 H4 0.9300 . ?
C5 C6 1.390(9) . ?
C5 H5 0.9300 . ?
C6 H6 0.9300 . ?
C7 C8 1.387(7) . ?
C7 C12 1.389(7) . ?
C8 C9 1.405(8) . ?
C8 H8 0.9300 . ?
C9 C10 1.346(10) . ?
C9 H9 0.9300 . ?
C10 C11 1.397(10) . ?
C10 H10 0.9300 . ?
C11 C12 1.348(8) . ?
C11 H11 0.9300 . ?
C12 H12 0.9300 . ?
C13 C14 1.546(8) . ?
C13 H13A 0.9700 . ?
C13 H13B 0.9700 . ?
C14 H14A 0.9700 . ?
C14 H14B 0.9700 . ?
C15 C20 1.375(7) . ?
C15 C16 1.390(7) . ?
C16 C17 1.369(9) . ?
C16 H16 0.9300 . ?
C17 C18 1.367(10) . ?
C17 H17 0.9300 . ?
C18 C19 1.337(10) . ?
C18 H18 0.9300 . ?
C19 C20 1.388(8) . ?
C19 H19 0.9300 . ?
C20 H20 0.9300 . ?
C21 C26 1.370(8) . ?
C21 C22 1.381(7) . ?
C22 C23 1.363(8) . ?
C22 H22 0.9300 . ?
C23 C24 1.339(9) . ?
C23 H23 0.9300 . ?
C24 C25 1.346(9) . ?
C24 H24 0.9300 . ?
C25 C26 1.397(9) . ?
C25 H25 0.9300 . ?
C26 H26 0.9300 . ?
C28 C29 1.501(7) . ?
C28 H28A 0.9700 . ?
C28 H28B 0.9700 . ?
C29 C30 1.365(8) . ?
C29 C34 1.367(8) . ?
C30 C31 1.395(11) . ?
C30 H30 0.9300 . ?
C31 C32 1.360(13) . ?
C31 H31 0.9300 . ?
C32 C33 1.333(11) . ?
C32 H32 0.9300 . ?
C33 C34 1.390(9) . ?
C33 H33 0.9300 . ?
C34 H34 0.9300 . ?
C35 C36 1.496(7) . ?
C35 H35A 0.9700 . ?
C35 H35B 0.9700 . ?
C36 C41 1.359(8) . ?
C36 C37 1.367(7) . ?
C37 C38 1.390(8) . ?
C37 H37 0.9300 . ?
C38 C39 1.333(10) . ?
C38 H38 0.9300 . ?
C39 C40 1.332(11) . ?
C39 H39 0.9300 . ?
C40 C41 1.418(11) . ?
C40 H40 0.9300 . ?
C41 H41 0.9300 . ?

loop_
_geom_torsion_atom_site_label_1
_geom_torsion_atom_site_label_2
_geom_torsion_atom_site_label_3
_geom_torsion_atom_site_label_4
_geom_torsion
_geom_torsion_site_symmetry_1
_geom_torsion_site_symmetry_2
_geom_torsion_site_symmetry_3
_geom_torsion_site_symmetry_4
_geom_torsion_publ_flag
C7 P1 C1 C2 79.1(6) . . . . ?
C13 P1 C1 C2 -35.1(6) . . . . ?
Ni1 P1 C1 C2 -152.8(5) . . . . ?
C7 P1 C1 C6 -108.5(6) . . . . ?
C13 P1 C1 C6 137.3(6) . . . . ?
Ni1 P1 C1 C6 19.6(6) . . . . ?
C6 C1 C2 C3 5.5(12) . . . . ?
P1 C1 C2 C3 178.2(7) . . . . ?
C1 C2 C3 C4 -1.9(15) . . . . ?
C2 C3 C4 C5 -2.0(15) . . . . ?
C3 C4 C5 C6 2.3(15) . . . . ?
C2 C1 C6 C5 -5.2(12) . . . . ?
P1 C1 C6 C5 -178.0(7) . . . . ?
C4 C5 C6 C1 1.5(15) . . . . ?
C1 P1 C7 C8 12.6(6) . . . . ?
C13 P1 C7 C8 126.2(5) . . . . ?
Ni1 P1 C7 C8 -113.3(5) . . . . ?
C1 P1 C7 C12 -171.5(4) . . . . ?
C13 P1 C7 C12 -57.9(5) . . . . ?
Ni1 P1 C7 C12 62.6(5) . . . . ?
C12 C7 C8 C9 1.6(9) . . . . ?
P1 C7 C8 C9 177.6(5) . . . . ?
C7 C8 C9 C10 -1.8(11) . . . . ?
C8 C9 C10 C11 1.3(11) . . . . ?
C9 C10 C11 C12 -0.7(12) . . . . ?
C10 C11 C12 C7 0.6(12) . . . . ?
C8 C7 C12 C11 -1.0(9) . . . . ?
P1 C7 C12 C11 -177.2(6) . . . . ?
C7 P1 C13 C14 165.0(4) . . . . ?
C1 P1 C13 C14 -78.5(4) . . . . ?
Ni1 P1 C13 C14 40.7(4) . . . . ?
P1 C13 C14 P2 -51.1(4) . . . . ?
C15 P2 C14 C13 168.0(3) . . . . ?
C21 P2 C14 C13 -77.0(4) . . . . ?
Ni1 P2 C14 C13 42.9(4) . . . . ?
C21 P2 C15 C20 2.6(5) . . . . ?
C14 P2 C15 C20 116.1(5) . . . . ?
Ni1 P2 C15 C20 -123.3(4) . . . . ?
C21 P2 C15 C16 -179.9(4) . . . . ?
C14 P2 C15 C16 -66.4(5) . . . . ?
Ni1 P2 C15 C16 54.2(5) . . . . ?
C20 C15 C16 C17 -0.5(9) . . . . ?
P2 C15 C16 C17 -178.1(6) . . . . ?
C15 C16 C17 C18 -1.0(12) . . . . ?
C16 C17 C18 C19 0.1(13) . . . . ?
C17 C18 C19 C20 2.2(13) . . . . ?
C16 C15 C20 C19 2.8(9) . . . . ?
P2 C15 C20 C19 -179.8(5) . . . . ?
C18 C19 C20 C15 -3.7(11) . . . . ?
C15 P2 C21 C26 -98.3(6) . . . . ?
C14 P2 C21 C26 148.1(6) . . . . ?
Ni1 P2 C21 C26 30.1(6) . . . . ?
C15 P2 C21 C22 87.4(5) . . . . ?
C14 P2 C21 C22 -26.2(6) . . . . ?
Ni1 P2 C21 C22 -144.2(5) . . . . ?
C26 C21 C22 C23 4.6(11) . . . . ?
P2 C21 C22 C23 179.1(6) . . . . ?
C21 C22 C23 C24 -1.1(13) . . . . ?
C22 C23 C24 C25 -2.0(14) . . . . ?
C23 C24 C25 C26 1.4(16) . . . . ?
C22 C21 C26 C25 -5.1(13) . . . . ?
P2 C21 C26 C25 -179.7(8) . . . . ?
C24 C25 C26 C21 2.2(16) . . . . ?
C28 N1 C27 S1 -0.1(5) . . . . ?
C35 N1 C27 S1 179.2(3) . . . . ?
C28 N1 C27 S2 179.4(3) . . . . ?
C35 N1 C27 S2 -1.3(5) . . . . ?
Ni1 S1 C27 N1 -179.8(3) . . . . ?
Ni1 S1 C27 S2 0.69(16) . . . . ?
Ni1 S2 C27 N1 179.8(3) . . . . ?
Ni1 S2 C27 S1 -0.69(16) . . . . ?
C27 N1 C28 C29 107.6(5) . . . . ?
C35 N1 C28 C29 -71.7(5) . . . . ?
N1 C28 C29 C30 -60.8(8) . . . . ?
N1 C28 C29 C34 120.6(6) . . . . ?
C34 C29 C30 C31 1.0(12) . . . . ?
C28 C29 C30 C31 -177.6(8) . . . . ?
C29 C30 C31 C32 -1.9(16) . . . . ?
C30 C31 C32 C33 2.5(16) . . . . ?
C31 C32 C33 C34 -2.1(14) . . . . ?
C30 C29 C34 C33 -0.7(10) . . . . ?
C28 C29 C34 C33 177.9(5) . . . . ?
C32 C33 C34 C29 1.3(11) . . . . ?
C27 N1 C35 C36 108.5(5) . . . . ?
C28 N1 C35 C36 -72.1(5) . . . . ?
N1 C35 C36 C41 -52.2(8) . . . . ?
N1 C35 C36 C37 129.3(6) . . . . ?
C41 C36 C37 C38 -2.0(10) . . . . ?
C35 C36 C37 C38 176.5(6) . . . . ?
C36 C37 C38 C39 2.7(11) . . . . ?
C37 C38 C39 C40 -2.3(13) . . . . ?
C38 C39 C40 C41 1.5(16) . . . . ?
C37 C36 C41 C40 1.1(13) . . . . ?
C35 C36 C41 C40 -177.4(8) . . . . ?
C39 C40 C41 C36 -0.9(16) . . . . ?
